data_4518721
loop_
_publ_author_name
'Sobczak, Szymon'
'Ratajczyk, Paulina'
'Katrusiak, Andrzej'

_publ_section_title
;
 Squeezing Out the Catalysts: A Sustainable Approach to Disulfide Bond
 Exchange in Aryl Disulfides
;
_journal_issue 20
_journal_name_full 'ACS Sustainable Chemistry &amp; Engineering'
_journal_page_first 7171
_journal_page_last 7178
_journal_paper_doi 10.1021/acssuschemeng.1c02240
_journal_volume 9
_journal_year 2021
_chemical_formula_moiety 'C13 H9 Br O2 S2'
_chemical_formula_sum 'C13 H9 Br O2 S2'
_chemical_formula_weight 341.23
_space_group_crystal_system monoclinic
_space_group_IT_number 14
_space_group_name_Hall '-P 2ybc'
_space_group_name_H-M_alt 'P 1 21/c 1'
_atom_sites_solution_hydrogens geom
_atom_sites_solution_primary iterative
_audit_creation_date 2020-09-23
_audit_creation_method
;
Olex2 1.3
(compiled 2020.07.31 svn.rc2a77460 for OlexSys, GUI svn.r6145)
;
_audit_update_record
;
2020-09-23 deposited with the CCDC.	2020-09-24 downloaded from the CCDC.
;
_cell_angle_alpha 90
_cell_angle_beta 95.134(5)
_cell_angle_gamma 90
_cell_formula_units_Z 4
_cell_length_a 5.4811(3)
_cell_length_b 7.9282(3)
_cell_length_c 30.7236(13)
_cell_measurement_reflns_used 1377
_cell_measurement_temperature 293(2)
_cell_measurement_theta_max 75.4300
_cell_measurement_theta_min 2.8820
_cell_volume 1329.75(11)
_computing_cell_refinement 'CrysAlisPro 1.171.40.53 (Rigaku OD, 2019)'
_computing_data_collection 'CrysAlisPro 1.171.40.53 (Rigaku OD, 2019)'
_computing_data_reduction 'CrysAlisPro 1.171.40.53 (Rigaku OD, 2019)'
_computing_molecular_graphics 'Olex2 1.3 (Dolomanov et al., 2009)'
_computing_publication_material 'Olex2 1.3 (Dolomanov et al., 2009)'
_computing_structure_refinement 'SHELXL 2018/1 (Sheldrick, 2015)'
_computing_structure_solution 'olex2.solve 1.3 (Bourhis et al., 2015)'
_diffrn_ambient_environment air
_diffrn_ambient_temperature 293(2)
_diffrn_detector 'CCD plate'
_diffrn_detector_area_resol_mean 10.5357
_diffrn_detector_type Atlas
_diffrn_measured_fraction_theta_full 0.999
_diffrn_measured_fraction_theta_max 0.999
_diffrn_measurement_details
;
List of Runs (angles in degrees, time in seconds):

  # Type    Start    End  Width  t~exp~   \w     \q     \k     \f   Frames
#--------------------------------------------------------------------------
  1  \w    -25.00  17.00   0.50   15.00    --  -41.84  19.00 150.00   84
  2  \w    -38.00   8.00   0.50   15.00    --   41.84 -19.00   0.00   92
  3  \w    -23.00  26.00   0.50   15.00    --   41.84 -19.00 120.00   98
  4  \w     88.00 156.00   0.50   30.00    --  112.00  30.00  60.00  136
  5  \w     44.00  69.00   0.50   30.00    --  112.00 -61.00-180.00   50
  6  \w     86.00 157.00   0.50   30.00    --  112.00 111.00 120.00  142
  7  \w     40.00  65.00   0.50   30.00    --  112.00 -61.00 150.00   50
  8  \w     40.00  65.00   0.50   30.00    --  112.00 -61.00-150.00   50
  9  \w     45.00  71.00   0.50   30.00    --  112.00 -61.00 120.00   52
 10  \w     30.00  91.00   0.50   30.00    --  112.00 -94.00 -90.00  122
;
_diffrn_measurement_device 'four-circle diffractometer'
_diffrn_measurement_device_type 'SuperNova, Single source at offset/far, Atlas'
_diffrn_measurement_method '\w scans'
_diffrn_orient_matrix_type 'CrysAlisPro convention (1999,Acta A55,543-557)'
_diffrn_orient_matrix_UB_11 0.0389349000
_diffrn_orient_matrix_UB_12 -0.1149387000
_diffrn_orient_matrix_UB_13 0.0404528000
_diffrn_orient_matrix_UB_21 0.2796336000
_diffrn_orient_matrix_UB_22 0.0120093000
_diffrn_orient_matrix_UB_23 -0.0019056000
_diffrn_orient_matrix_UB_31 0.0074503000
_diffrn_orient_matrix_UB_32 0.1560554000
_diffrn_orient_matrix_UB_33 0.0298921000
_diffrn_radiation_monochromator mirror
_diffrn_radiation_probe x-ray
_diffrn_radiation_type 'Cu K\a'
_diffrn_radiation_wavelength 1.54184
_diffrn_reflns_av_R_equivalents 0.0246
_diffrn_reflns_av_unetI/netI 0.0266
_diffrn_reflns_Laue_measured_fraction_full 0.999
_diffrn_reflns_Laue_measured_fraction_max 0.999
_diffrn_reflns_limit_h_max 4
_diffrn_reflns_limit_h_min -6
_diffrn_reflns_limit_k_max 9
_diffrn_reflns_limit_k_min -8
_diffrn_reflns_limit_l_max 36
_diffrn_reflns_limit_l_min -33
_diffrn_reflns_number 3096
_diffrn_reflns_point_group_measured_fraction_full 0.999
_diffrn_reflns_point_group_measured_fraction_max 0.999
_diffrn_reflns_theta_full 65.088
_diffrn_reflns_theta_max 65.088
_diffrn_reflns_theta_min 2.888
_diffrn_source 'micro-focus sealed X-ray tube'
_diffrn_source_type 'SuperNova (Cu) X-ray Source'
_exptl_absorpt_coefficient_mu 7.076
_exptl_absorpt_correction_T_max 0.764
_exptl_absorpt_correction_T_min 0.557
_exptl_absorpt_correction_type analytical
_exptl_absorpt_process_details
;
CrysAlisPro 1.171.40.53 (Rigaku Oxford Diffraction, 2019)
Numerical absorption correction based on gaussian integration over
			a multifaceted crystal model
Empirical absorption correction using spherical harmonics,
 implemented in SCALE3 ABSPACK scaling algorithm.
;
_exptl_crystal_colour 'clear yellowish colourless'
_exptl_crystal_colour_lustre clear
_exptl_crystal_colour_modifier yellowish
_exptl_crystal_colour_primary colourless
_exptl_crystal_density_diffrn 1.704
_exptl_crystal_description block
_exptl_crystal_F_000 680
_exptl_crystal_size_max 0.14
_exptl_crystal_size_mid 0.098
_exptl_crystal_size_min 0.04
_refine_diff_density_max 0.421
_refine_diff_density_min -0.246
_refine_diff_density_rms 0.061
_refine_ls_extinction_method none
_refine_ls_goodness_of_fit_ref 1.090
_refine_ls_hydrogen_treatment constr
_refine_ls_matrix_type full
_refine_ls_number_parameters 165
_refine_ls_number_reflns 1978
_refine_ls_number_restraints 0
_refine_ls_restrained_S_all 1.090
_refine_ls_R_factor_all 0.0499
_refine_ls_R_factor_gt 0.0443
_refine_ls_shift/su_max 0.001
_refine_ls_shift/su_mean 0.000
_refine_ls_structure_factor_coef Fsqd
_refine_ls_weighting_details 'w=1/[\s^2^(Fo^2^)+(0.0778P)^2^+0.1458P] where P=(Fo^2^+2Fc^2^)/3'
_refine_ls_weighting_scheme calc
_refine_ls_wR_factor_gt 0.1248
_refine_ls_wR_factor_ref 0.1304
_reflns_Friedel_coverage 0.000
_reflns_number_gt 1774
_reflns_number_total 1978
_reflns_threshold_expression 'I > 2\s(I)'
_cod_data_source_file sc1c02240_si_001.cif
_cod_data_source_block 4br_phssph_cooh
_cod_depositor_comments 'Adding full bibliography for 4518716--4518724.cif.'
_cod_database_code 4518721
_shelx_shelxl_version_number 2018/1
_chemical_oxdiff_formula S2c12N2O4
_shelx_space_group_comment
;
The symmetry employed for this shelxl refinement is uniquely defined
by the following loop, which should always be used as a source of
symmetry information in preference to the above space-group names.
They are only intended as comments.
;
_shelx_estimated_absorpt_t_max 0.765
_shelx_estimated_absorpt_t_min 0.437
_reflns_odcompleteness_completeness 82.72
_reflns_odcompleteness_iscentric 1
_reflns_odcompleteness_theta 64.99
_olex2_refinement_description
;
1. Twinned data refinement
 Scales: 0.606(2)
 0.394(2)
2. Fixed Uiso
 At 1.2 times of:
  All C(H) groups
 At 1.5 times of:
  All O(H) groups
3.a Aromatic/amide H refined with riding coordinates:
 C2(H2), C6(H6), C3(H3), C5(H5), C12(H12), C9(H9), C11(H11), C10(H10)
3.b Idealised tetrahedral OH refined as rotating group:
 O1(H1)
;
_olex2_submission_special_instructions 'No special instructions were received'
_oxdiff_exptl_absorpt_empirical_details
;
Empirical correction (ABSPACK) includes:
- Absorption correction using spherical harmonics
- Frame scaling
- Detector area scaling
- B-factor correction
;
_oxdiff_exptl_absorpt_empirical_full_max 1.154
_oxdiff_exptl_absorpt_empirical_full_min 0.869

loop_
_space_group_symop_operation_xyz
'x, y, z'
'-x, y+1/2, -z+1/2'
'-x, -y, -z'
'x, -y-1/2, z-1/2'

loop_
_atom_site_label
_atom_site_type_symbol
_atom_site_fract_x
_atom_site_fract_y
_atom_site_fract_z
_atom_site_U_iso_or_equiv
_atom_site_adp_type
_atom_site_occupancy
_atom_site_site_symmetry_order
_atom_site_calc_flag
_atom_site_refinement_flags_posn
_atom_site_refinement_flags_adp
_atom_site_refinement_flags_occupancy
_atom_site_disorder_assembly
_atom_site_disorder_group
Br1 Br 0.1457(2) 0.54382(11) 0.32438(2) 0.1101(4) Uani 1 1 d . . . . .
S2 S 0.1587(3) 0.51419(16) 0.08681(4) 0.0701(4) Uani 1 1 d . . . . .
S1 S 0.4682(2) 0.50484(19) 0.12871(5) 0.0731(4) Uani 1 1 d . . . . .
C1 C 0.2341(12) 0.5319(6) 0.26622(18) 0.0746(15) Uani 1 1 d . . . . .
C2 C 0.4422(13) 0.4492(8) 0.2576(2) 0.0877(19) Uani 1 1 d . . . . .
H2 H 0.540907 0.398222 0.280032 0.105 Uiso 1 1 calc R U . . .
C4 C 0.3608(9) 0.5149(6) 0.18149(16) 0.0627(11) Uani 1 1 d . . . . .
C6 C 0.0877(13) 0.6079(7) 0.23356(18) 0.0768(14) Uani 1 1 d . . . . .
H6 H -0.050829 0.667287 0.240020 0.092 Uiso 1 1 calc R U . . .
C3 C 0.5041(12) 0.4423(7) 0.21532(18) 0.0796(15) Uani 1 1 d . . . . .
H3 H 0.647184 0.386998 0.209455 0.096 Uiso 1 1 calc R U . . .
C5 C 0.1472(10) 0.5958(7) 0.19077(17) 0.0731(14) Uani 1 1 d . . . . .
H5 H 0.043798 0.642079 0.168245 0.088 Uiso 1 1 calc R U . . .
O2 O -0.2473(7) 0.5078(4) 0.03287(11) 0.0706(9) Uani 1 1 d . . . . .
C7 C 0.0997(10) 0.7366(6) 0.07775(14) 0.0641(12) Uani 1 1 d . . . . .
C13 C -0.2764(10) 0.6635(6) 0.02834(14) 0.0648(12) Uani 1 1 d . . . . .
C8 C -0.1077(11) 0.7858(6) 0.05111(15) 0.0648(12) Uani 1 1 d . . . . .
O1 O -0.4649(8) 0.7259(4) 0.00324(12) 0.0785(11) Uani 1 1 d . . . . .
H1 H -0.512643 0.655942 -0.015243 0.118 Uiso 1 1 calc R U . . .
C12 C 0.2548(12) 0.8612(7) 0.09630(17) 0.0743(14) Uani 1 1 d . . . . .
H12 H 0.394415 0.830465 0.113965 0.089 Uiso 1 1 calc R U . . .
C9 C -0.1583(12) 0.9585(6) 0.04501(18) 0.0752(15) Uani 1 1 d . . . . .
H9 H -0.298626 0.992296 0.027983 0.090 Uiso 1 1 calc R U . . .
C11 C 0.2055(13) 1.0257(7) 0.0890(2) 0.0807(16) Uani 1 1 d . . . . .
H11 H 0.314313 1.106467 0.101127 0.097 Uiso 1 1 calc R U . . .
C10 C -0.0014(15) 1.0770(7) 0.06411(19) 0.0874(18) Uani 1 1 d . . . . .
H10 H -0.034858 1.191271 0.060233 0.105 Uiso 1 1 calc R U . . .

loop_
_atom_site_aniso_label
_atom_site_aniso_U_11
_atom_site_aniso_U_22
_atom_site_aniso_U_33
_atom_site_aniso_U_23
_atom_site_aniso_U_13
_atom_site_aniso_U_12
Br1 0.1403(7) 0.1141(6) 0.0767(4) 0.0123(4) 0.0139(5) -0.0253(6)
S2 0.0784(8) 0.0572(6) 0.0706(7) -0.0076(5) -0.0160(6) -0.0035(6)
S1 0.0658(7) 0.0753(7) 0.0756(7) -0.0064(6) -0.0084(6) 0.0045(6)
C1 0.086(4) 0.061(3) 0.075(3) 0.009(2) -0.003(3) -0.014(3)
C2 0.096(5) 0.077(3) 0.083(4) 0.019(3) -0.027(4) 0.002(3)
C4 0.062(3) 0.053(2) 0.070(3) -0.001(2) -0.011(2) -0.003(2)
C6 0.078(3) 0.069(3) 0.082(3) 0.001(3) 0.000(3) 0.001(3)
C3 0.077(3) 0.074(3) 0.085(4) 0.011(3) -0.012(3) 0.006(3)
C5 0.071(3) 0.075(3) 0.069(3) 0.001(2) -0.017(3) 0.005(3)
O2 0.083(2) 0.0514(16) 0.073(2) -0.0019(15) -0.0208(18) -0.0047(19)
C7 0.077(3) 0.054(2) 0.060(2) -0.007(2) 0.001(2) -0.009(2)
C13 0.075(3) 0.062(3) 0.057(2) 0.000(2) -0.002(2) -0.008(2)
C8 0.080(3) 0.055(2) 0.059(2) -0.008(2) 0.000(2) -0.011(2)
O1 0.090(3) 0.0516(16) 0.089(2) -0.0033(16) -0.020(2) -0.0025(19)
C12 0.078(3) 0.070(3) 0.072(3) -0.014(2) -0.005(3) -0.015(3)
C9 0.083(4) 0.063(3) 0.077(3) 0.001(2) -0.012(3) -0.015(3)
C11 0.093(4) 0.071(3) 0.077(3) -0.007(3) -0.001(3) -0.020(3)
C10 0.123(5) 0.051(2) 0.086(3) 0.000(3) -0.005(4) -0.008(3)

loop_
_atom_type_symbol
_atom_type_description
_atom_type_scat_dispersion_real
_atom_type_scat_dispersion_imag
_atom_type_scat_source
C C 0.0181 0.0091 'International Tables Vol C Tables 4.2.6.8 and 6.1.1.4'
H H 0.0000 0.0000 'International Tables Vol C Tables 4.2.6.8 and 6.1.1.4'
Br Br -0.6763 1.2805 'International Tables Vol C Tables 4.2.6.8 and 6.1.1.4'
O O 0.0492 0.0322 'International Tables Vol C Tables 4.2.6.8 and 6.1.1.4'
S S 0.3331 0.5567 'International Tables Vol C Tables 4.2.6.8 and 6.1.1.4'

loop_
_exptl_crystal_face_index_h
_exptl_crystal_face_index_k
_exptl_crystal_face_index_l
_exptl_crystal_face_perp_dist
0 0 31 0.1000
4 -4 9 0.1000
3 -2 -25 0.1000
-3 2 -25 0.1000
-4 4 10 0.1000
0 0 -31 0.1000
-4 4 -9 0.1000
-3 2 25 0.1000
3 -2 25 0.1000
4 -4 -10 0.1000
5 0 0 0.1000
3 2 -25 0.1000
-2 6 -15 0.1000
-2 6 16 0.1000
3 2 25 0.1000
-5 0 0 0.1000
-3 -2 25 0.1000
2 -6 15 0.1000
2 -6 -16 0.1000
-3 -2 -25 0.1000
0 8 0 0.1000
2 6 15 0.1000
4 4 9 0.1000
4 4 -10 0.1000
2 6 -16 0.1000
0 -8 0 0.1000
-2 -6 -15 0.1000
-4 -4 -9 0.1000
-4 -4 10 0.1000
-2 -6 16 0.1000

loop_
_geom_angle_atom_site_label_1
_geom_angle_atom_site_label_2
_geom_angle_atom_site_label_3
_geom_angle
_geom_angle_site_symmetry_1
_geom_angle_site_symmetry_3
_geom_angle_publ_flag
C7 S2 S1 105.06(17) . . ?
C4 S1 S2 104.46(17) . . ?
C2 C1 Br1 119.8(4) . . ?
C2 C1 C6 121.1(6) . . ?
C6 C1 Br1 119.1(5) . . ?
C1 C2 H2 120.5 . . ?
C1 C2 C3 119.1(5) . . ?
C3 C2 H2 120.5 . . ?
C3 C4 S1 117.3(4) . . ?
C3 C4 C5 118.4(5) . . ?
C5 C4 S1 124.3(4) . . ?
C1 C6 H6 120.2 . . ?
C1 C6 C5 119.5(6) . . ?
C5 C6 H6 120.2 . . ?
C2 C3 H3 119.1 . . ?
C4 C3 C2 121.8(6) . . ?
C4 C3 H3 119.1 . . ?
C4 C5 H5 119.9 . . ?
C6 C5 C4 120.1(5) . . ?
C6 C5 H5 119.9 . . ?
C8 C7 S2 119.2(4) . . ?
C12 C7 S2 122.3(4) . . ?
C12 C7 C8 118.6(5) . . ?
O2 C13 C8 121.9(5) . . ?
O2 C13 O1 121.2(5) . . ?
O1 C13 C8 116.9(4) . . ?
C7 C8 C13 122.6(4) . . ?
C7 C8 C9 119.4(5) . . ?
C9 C8 C13 118.0(5) . . ?
C13 O1 H1 109.5 . . ?
C7 C12 H12 119.6 . . ?
C11 C12 C7 120.8(6) . . ?
C11 C12 H12 119.6 . . ?
C8 C9 H9 119.9 . . ?
C10 C9 C8 120.1(6) . . ?
C10 C9 H9 119.9 . . ?
C12 C11 H11 119.2 . . ?
C12 C11 C10 121.6(6) . . ?
C10 C11 H11 119.2 . . ?
C9 C10 C11 119.5(5) . . ?
C9 C10 H10 120.3 . . ?
C11 C10 H10 120.3 . . ?

loop_
_geom_bond_atom_site_label_1
_geom_bond_atom_site_label_2
_geom_bond_distance
_geom_bond_site_symmetry_2
_geom_bond_publ_flag
Br1 C1 1.895(6) . ?
S2 S1 2.0373(17) . ?
S2 C7 1.810(5) . ?
S1 C4 1.776(5) . ?
C1 C2 1.361(10) . ?
C1 C6 1.367(8) . ?
C2 H2 0.9300 . ?
C2 C3 1.373(9) . ?
C4 C3 1.372(7) . ?
C4 C5 1.387(8) . ?
C6 H6 0.9300 . ?
C6 C5 1.386(8) . ?
C3 H3 0.9300 . ?
C5 H5 0.9300 . ?
O2 C13 1.251(6) . ?
C7 C8 1.395(7) . ?
C7 C12 1.392(7) . ?
C13 C8 1.473(7) . ?
C13 O1 1.328(6) . ?
C8 C9 1.406(7) . ?
O1 H1 0.8200 . ?
C12 H12 0.9300 . ?
C12 C11 1.347(8) . ?
C9 H9 0.9300 . ?
C9 C10 1.370(8) . ?
C11 H11 0.9300 . ?
C11 C10 1.371(10) . ?
C10 H10 0.9300 . ?

loop_
_geom_torsion_atom_site_label_1
_geom_torsion_atom_site_label_2
_geom_torsion_atom_site_label_3
_geom_torsion_atom_site_label_4
_geom_torsion
_geom_torsion_site_symmetry_1
_geom_torsion_site_symmetry_2
_geom_torsion_site_symmetry_3
_geom_torsion_site_symmetry_4
_geom_torsion_publ_flag
Br1 C1 C2 C3 -179.7(5) . . . . ?
Br1 C1 C6 C5 -178.2(4) . . . . ?
S2 S1 C4 C3 153.1(4) . . . . ?
S2 S1 C4 C5 -29.2(4) . . . . ?
S2 C7 C8 C13 -2.7(7) . . . . ?
S2 C7 C8 C9 178.1(4) . . . . ?
S2 C7 C12 C11 -179.9(5) . . . . ?
S1 S2 C7 C8 -178.0(4) . . . . ?
S1 S2 C7 C12 2.3(5) . . . . ?
S1 C4 C3 C2 177.3(5) . . . . ?
S1 C4 C5 C6 -175.1(4) . . . . ?
C1 C2 C3 C4 -0.7(9) . . . . ?
C1 C6 C5 C4 -3.4(8) . . . . ?
C2 C1 C6 C5 2.3(9) . . . . ?
C6 C1 C2 C3 -0.2(9) . . . . ?
C3 C4 C5 C6 2.5(8) . . . . ?
C5 C4 C3 C2 -0.5(8) . . . . ?
O2 C13 C8 C7 2.5(8) . . . . ?
O2 C13 C8 C9 -178.3(6) . . . . ?
C7 C8 C9 C10 1.8(9) . . . . ?
C7 C12 C11 C10 1.7(10) . . . . ?
C13 C8 C9 C10 -177.4(6) . . . . ?
C8 C7 C12 C11 0.5(9) . . . . ?
C8 C9 C10 C11 0.3(10) . . . . ?
O1 C13 C8 C7 -178.7(5) . . . . ?
O1 C13 C8 C9 0.5(7) . . . . ?
C12 C7 C8 C13 177.0(5) . . . . ?
C12 C7 C8 C9 -2.2(8) . . . . ?
C12 C11 C10 C9 -2.1(10) . . . . ?

loop_
_twin_individual_id
_twin_individual_mass_fraction_refined
1 0.606(2)
2 0.394(2)

loop_
_exptl_oxdiff_crystal_face_indexfrac_h
_exptl_oxdiff_crystal_face_indexfrac_k
_exptl_oxdiff_crystal_face_indexfrac_l
_exptl_oxdiff_crystal_face_x
_exptl_oxdiff_crystal_face_y
_exptl_oxdiff_crystal_face_z
0.0050 -0.0041 30.9803 1.2539 -0.0577 0.9255
4.0039 -3.9993 8.9592 0.9780 1.0545 -0.3265
2.9974 -1.9956 -25.0073 -0.6655 0.8619 -1.0366
-3.0054 2.0022 -24.9610 -1.3569 -0.7688 -0.4561
-4.0008 3.9968 10.0288 -0.2095 -1.0899 0.8937
-0.0050 0.0041 -30.9803 -1.2539 0.0577 -0.9255
-4.0039 3.9993 -8.9592 -0.9780 -1.0545 0.3265
-2.9974 1.9956 25.0073 0.6655 -0.8619 1.0366
3.0054 -2.0022 24.9610 1.3569 0.7688 0.4561
4.0008 -3.9968 -10.0288 0.2095 1.0899 -0.8937
5.0009 0.0008 -0.0279 0.1935 1.3985 0.0365
2.9957 2.0031 -24.9945 -1.1247 0.9094 -0.4122
-2.0053 5.9998 -14.9602 -1.3729 -0.4602 0.4742
-2.0003 5.9957 16.0202 -0.1190 -0.5179 1.3996
3.0038 1.9965 24.9738 0.8977 0.8163 1.0805
-5.0009 -0.0008 0.0279 -0.1935 -1.3985 -0.0365
-2.9957 -2.0031 24.9945 1.1247 -0.9094 0.4122
2.0053 -5.9998 14.9602 1.3729 0.4602 -0.4742
2.0003 -5.9957 -16.0202 0.1190 0.5179 -1.3996
-3.0038 -1.9965 -24.9738 -0.8977 -0.8163 -1.0805
-0.0033 7.9974 0.0255 -0.9183 0.0951 1.2488
2.0003 5.9964 14.9985 -0.0046 0.6028 1.3990
4.0005 3.9981 8.9847 0.0597 1.1496 0.9223
3.9975 4.0006 -10.0032 -0.7088 1.1849 0.3551
1.9953 6.0005 -15.9819 -1.2585 0.6605 0.4735
0.0033 -7.9974 -0.0255 0.9183 -0.0951 -1.2488
-2.0003 -5.9964 -14.9985 0.0046 -0.6028 -1.3990
-4.0005 -3.9981 -8.9847 -0.0597 -1.1496 -0.9223
-3.9975 -4.0006 10.0032 0.7088 -1.1849 -0.3551
-1.9953 -6.0005 15.9819 1.2585 -0.6605 -0.4735
